data_7226304
loop_
_publ_author_name
'Qian, Cheng'
'Kong, Fang'
'Mao, Jianggao'

_publ_section_title
;
 A Series of New Silver Selenites with d0-TM Cations
;
_journal_name_full 'RSC Adv.'
_journal_paper_doi 10.1039/C6RA17867G
_journal_year 2016
_chemical_formula_sum 'Ag Nb O7 Se2'
_chemical_formula_weight 470.70
_chemical_name_systematic
; 
 ? 
;
_space_group_IT_number 63
_symmetry_cell_setting orthorhombic
_symmetry_space_group_name_Hall '-C 2c 2'
_symmetry_space_group_name_H-M 'C m c m'
_atom_sites_solution_hydrogens none
_atom_sites_solution_primary direct
_atom_sites_solution_secondary difmap
_audit_creation_method SHELXL-97
_cell_angle_alpha 90.00
_cell_angle_beta 90.00
_cell_angle_gamma 90.00
_cell_formula_units_Z 4
_cell_length_a 10.813(5)
_cell_length_b 7.792(4)
_cell_length_c 7.363(4)
_cell_measurement_reflns_used 3201
_cell_measurement_temperature 293(2)
_cell_measurement_theta_max 27.4391
_cell_measurement_theta_min 2.6142
_cell_volume 620.4(5)
_computing_structure_refinement 'SHELXL-97 (Sheldrick, 2008)'
_computing_structure_solution 'SHELXS-97 (Sheldrick, 2008)'
_diffrn_ambient_temperature 293(2)
_diffrn_detector_area_resol_mean 28.5714
_diffrn_measured_fraction_theta_full 0.990
_diffrn_measured_fraction_theta_max 0.990
_diffrn_measurement_device_type SuperNova
_diffrn_measurement_method SuperNova
_diffrn_radiation_monochromator graphite
_diffrn_radiation_source 'fine-focus sealed tube'
_diffrn_radiation_type MoK\a
_diffrn_radiation_wavelength 0.71073
_diffrn_reflns_av_R_equivalents 0.0417
_diffrn_reflns_av_sigmaI/netI 0.0246
_diffrn_reflns_limit_h_max 10
_diffrn_reflns_limit_h_min -14
_diffrn_reflns_limit_k_max 10
_diffrn_reflns_limit_k_min -10
_diffrn_reflns_limit_l_max 9
_diffrn_reflns_limit_l_min -9
_diffrn_reflns_number 2488
_diffrn_reflns_theta_full 27.44
_diffrn_reflns_theta_max 27.44
_diffrn_reflns_theta_min 3.77
_exptl_absorpt_coefficient_mu 16.724
_exptl_absorpt_correction_T_max 1.0000
_exptl_absorpt_correction_T_min 0.7178
_exptl_absorpt_correction_type multi-scan
_exptl_crystal_colour Colorless
_exptl_crystal_density_diffrn 5.040
_exptl_crystal_density_method 'not measured'
_exptl_crystal_description brick
_exptl_crystal_F_000 848
_exptl_crystal_size_max 0.40
_exptl_crystal_size_mid 0.20
_exptl_crystal_size_min 0.20
_refine_diff_density_max 0.891
_refine_diff_density_min -1.668
_refine_diff_density_rms 0.188
_refine_ls_extinction_coef 0.0015(3)
_refine_ls_extinction_expression Fc^*^=kFc[1+0.001xFc^2^\l^3^/sin(2\q)]^-1/4^
_refine_ls_extinction_method SHELXL
_refine_ls_goodness_of_fit_ref 1.185
_refine_ls_hydrogen_treatment none
_refine_ls_matrix_type full
_refine_ls_number_parameters 35
_refine_ls_number_reflns 399
_refine_ls_number_restraints 1
_refine_ls_restrained_S_all 1.247
_refine_ls_R_factor_all 0.0301
_refine_ls_R_factor_gt 0.0294
_refine_ls_shift/su_max 0.000
_refine_ls_shift/su_mean 0.000
_refine_ls_structure_factor_coef Fsqd
_refine_ls_weighting_details 'calc w=1/[\s^2^(Fo^2^)+(0.0299P)^2^+7.1312P] where P=(Fo^2^+2Fc^2^)/3'
_refine_ls_weighting_scheme calc
_refine_ls_wR_factor_gt 0.0723
_refine_ls_wR_factor_ref 0.0726
_reflns_number_gt 393
_reflns_number_total 399
_reflns_threshold_expression >2sigma(I)
_cod_data_source_file c6ra17867g2.cif
_cod_data_source_block AgNbO(SeO3)2
_cod_depositor_comments
;
The following automatic conversions were performed:

'_exptl_absorpt_correction_type' value 'Multi-scan' changed to
'multi-scan' according to
/usr/data/users/saulius/crontab/automatic-downloads/rss-feeds/RSC/lib/dictionaries/cif_core.dic
dictionary named 'cif_core.dic' version 2.4.2 from 2011-04-26.

Automatic conversion script
Id: cif_fix_values 4268 2015-11-12 08:31:59Z antanas 
;
_cod_original_sg_symbol_H-M Cmcm
_cod_database_code 7226304

loop_
_symmetry_equiv_pos_as_xyz
'x, y, z'
'-x, -y, z+1/2'
'x, -y, -z'
'-x, y, -z+1/2'
'x+1/2, y+1/2, z'
'-x+1/2, -y+1/2, z+1/2'
'x+1/2, -y+1/2, -z'
'-x+1/2, y+1/2, -z+1/2'
'-x, -y, -z'
'x, y, -z-1/2'
'-x, y, z'
'x, -y, z-1/2'
'-x+1/2, -y+1/2, -z'
'x+1/2, y+1/2, -z-1/2'
'-x+1/2, y+1/2, z'
'x+1/2, -y+1/2, z-1/2'

loop_
_atom_site_label
_atom_site_type_symbol
_atom_site_fract_x
_atom_site_fract_y
_atom_site_fract_z
_atom_site_U_iso_or_equiv
_atom_site_adp_type
_atom_site_occupancy
_atom_site_symmetry_multiplicity
_atom_site_calc_flag
_atom_site_refinement_flags
Ag1 Ag 0.0000 0.5000 0.0000 0.0335(4) Uani 1 4 d S
Nb1 Nb 0.0000 0.0000 0.5000 0.0235(3) Uani 1 4 d SU
Se1 Se -0.20814(7) 0.26075(8) 0.2500 0.0106(3) Uani 1 2 d S
O1 O -0.1468(5) 0.4553(6) 0.2500 0.0217(12) Uani 1 2 d S
O2 O -0.1297(3) 0.1683(5) 0.4320(5) 0.0177(8) Uani 1 1 d .
O3 O 0.0000 0.0873(9) 0.7500 0.0164(14) Uani 1 4 d SU

loop_
_atom_site_aniso_label
_atom_site_aniso_U_11
_atom_site_aniso_U_22
_atom_site_aniso_U_33
_atom_site_aniso_U_23
_atom_site_aniso_U_13
_atom_site_aniso_U_12
Ag1 0.0260(6) 0.0470(7) 0.0275(6) 0.0217(4) 0.000 0.000
Nb1 0.0088(5) 0.0202(5) 0.0416(7) 0.0216(4) 0.000 0.000
Se1 0.0119(5) 0.0107(4) 0.0092(4) 0.000 0.000 0.0037(2)
O1 0.027(3) 0.014(2) 0.025(3) 0.000 0.000 0.001(2)
O2 0.0216(19) 0.0216(18) 0.0100(18) 0.0011(15) 0.0003(14) 0.0113(15)
O3 0.009(3) 0.011(3) 0.029(3) 0.000 0.000 0.000

loop_
_atom_type_symbol
_atom_type_description
_atom_type_scat_dispersion_real
_atom_type_scat_dispersion_imag
_atom_type_scat_source
Ag Ag -0.8971 1.1015 'International Tables Vol C Tables 4.2.6.8 and 6.1.1.4'
Nb Nb -2.0727 0.6215 'International Tables Vol C Tables 4.2.6.8 and 6.1.1.4'
O O 0.0106 0.0060 'International Tables Vol C Tables 4.2.6.8 and 6.1.1.4'
Se Se -0.0929 2.2259 'International Tables Vol C Tables 4.2.6.8 and 6.1.1.4'

loop_
_geom_angle_atom_site_label_1
_geom_angle_atom_site_label_2
_geom_angle_atom_site_label_3
_geom_angle
_geom_angle_site_symmetry_1
_geom_angle_site_symmetry_3
O1 Ag1 O1 80.5(2) . 11
O1 Ag1 O1 99.5(2) . 3_565
O1 Ag1 O1 180.0 11 3_565
O1 Ag1 O1 180.0 . 9_565
O1 Ag1 O1 99.5(2) 11 9_565
O1 Ag1 O1 80.5(2) 3_565 9_565
O3 Nb1 O3 180.0 9_556 .
O3 Nb1 O2 89.58(17) 9_556 11
O3 Nb1 O2 90.42(17) . 11
O3 Nb1 O2 90.42(17) 9_556 3_556
O3 Nb1 O2 89.58(17) . 3_556
O2 Nb1 O2 180.0(2) 11 3_556
O3 Nb1 O2 90.42(17) 9_556 9_556
O3 Nb1 O2 89.58(17) . 9_556
O2 Nb1 O2 90.0(2) 11 9_556
O2 Nb1 O2 90.0(2) 3_556 9_556
O3 Nb1 O2 89.58(17) 9_556 .
O3 Nb1 O2 90.42(17) . .
O2 Nb1 O2 90.0(2) 11 .
O2 Nb1 O2 90.0(2) 3_556 .
O2 Nb1 O2 180.00(14) 9_556 .
O1 Se1 O2 100.59(18) . .
O1 Se1 O2 100.59(18) . 10_556
O2 Se1 O2 100.6(2) . 10_556
Se1 O1 Ag1 112.89(17) . 2_565
Se1 O1 Ag1 112.89(17) . .
Ag1 O1 Ag1 97.1(2) 2_565 .
Se1 O2 Nb1 144.2(2) . .
Nb1 O3 Nb1 139.4(4) . 2

loop_
_geom_bond_atom_site_label_1
_geom_bond_atom_site_label_2
_geom_bond_distance
_geom_bond_site_symmetry_2
Ag1 O1 2.455(4) .
Ag1 O1 2.455(4) 11
Ag1 O1 2.455(4) 3_565
Ag1 O1 2.455(4) 9_565
Nb1 O3 1.963(3) 9_556
Nb1 O3 1.963(3) .
Nb1 O2 1.984(3) 11
Nb1 O2 1.984(3) 3_556
Nb1 O2 1.984(3) 9_556
Nb1 O2 1.984(3) .
Se1 O1 1.655(5) .
Se1 O2 1.742(3) .
Se1 O2 1.742(3) 10_556
O1 Ag1 2.455(4) 2_565
O3 Nb1 1.963(3) 2
